data_7011603
loop_
_publ_author_name
'Davies, Sian C.'
'Hughes, David L.'
'Konkol, Martin'
'Richards, Raymond L.'
'Sanders, J. Roger'
'Sobota, Piotr'

_publ_section_title
;
 Synthesis, structure and chemistry of vanadium(iv) and vanadium(v)
 compounds with substituted hydrazido(1--) and hydrazido(2--) ligands
;
_journal_issue 14
_journal_name_full 'Journal of the Chemical Society, Dalton Transactions'
_journal_page_first 2811
_journal_paper_doi 10.1039/b202098j
_journal_year 2002
_chemical_formula_moiety 'C19 H22 N3 S3 V'
_chemical_formula_structural '[V(N{CH2CH2S}3)(NNCPh2)]'
_chemical_formula_sum 'C19 H22 N3 S3 V'
_chemical_formula_weight 439.52
_chemical_name_common 'complex 3'
_chemical_name_systematic
; 
? 
;
_space_group_IT_number 14
_symmetry_cell_setting monoclinic
_symmetry_space_group_name_Hall '-P 2yn'
_symmetry_space_group_name_H-M 'P 1 21/n 1'
_atom_sites_solution_hydrogens geom
_atom_sites_solution_primary direct
_atom_sites_solution_secondary difmap
_audit_creation_method SHELXL
_cell_angle_alpha 90.00
_cell_angle_beta 98.709(8)
_cell_angle_gamma 90.00
_cell_formula_units_Z 4
_cell_length_a 7.5275(7)
_cell_length_b 15.3503(15)
_cell_length_c 17.491(2)
_cell_measurement_reflns_used 24
_cell_measurement_temperature 293(2)
_cell_measurement_theta_max 11
_cell_measurement_theta_min 10
_cell_volume 1997.8(4)
_computing_cell_refinement 'CAD4/EXPRESS (Enraf-Nonius, 1992)'
_computing_data_collection 'CAD4/EXPRESS (Enraf-Nonius, 1992)'
_computing_data_reduction 'CAD4 (Hursthouse, 1976)'
_computing_molecular_graphics 'ORTEP (Johnson, 1971)'
_computing_publication_material 'SHELXL-93 (Sheldrick, 1993)'
_computing_structure_refinement 'SHELXL-93 (Sheldrick, 1993)'
_computing_structure_solution 'SHELXS-86 (Sheldrick, 1990)'
_diffrn_ambient_temperature 293(2)
_diffrn_measurement_device 'Enraf-Nonius CAD4 diffractometer'
_diffrn_measurement_method 'scintillation counter; \w/\q scans'
_diffrn_radiation_monochromator graphite
_diffrn_radiation_source 'fine-focus sealed tube'
_diffrn_radiation_type Mo-K\a
_diffrn_radiation_wavelength 0.71069
_diffrn_reflns_av_R_equivalents 0.022
_diffrn_reflns_av_sigmaI/netI 0.0515
_diffrn_reflns_limit_h_max 10
_diffrn_reflns_limit_h_min -10
_diffrn_reflns_limit_k_max 21
_diffrn_reflns_limit_k_min -1
_diffrn_reflns_limit_l_max 24
_diffrn_reflns_limit_l_min -1
_diffrn_reflns_number 6583
_diffrn_reflns_theta_max 30.0
_diffrn_reflns_theta_min 1.5
_diffrn_standards_decay_% 0
_diffrn_standards_interval_time '10000 s'
_diffrn_standards_number 3
_exptl_absorpt_coefficient_mu 0.818
_exptl_absorpt_correction_T_max 0.996
_exptl_absorpt_correction_T_min 0.903
_exptl_absorpt_correction_type 'semi-empirical psi-scans'
_exptl_crystal_colour 'Blood red'
_exptl_crystal_density_diffrn 1.461
_exptl_crystal_description 'hollow square tubes'
_exptl_crystal_F_000 912
_exptl_crystal_size_max 0.48
_exptl_crystal_size_mid 0.24
_exptl_crystal_size_min 0.24
_refine_diff_density_max 0.293
_refine_diff_density_min -0.220
_refine_diff_density_rms 0.055
_refine_ls_extinction_method none
_refine_ls_goodness_of_fit_all 1.043
_refine_ls_goodness_of_fit_obs 1.090
_refine_ls_hydrogen_treatment
;
Coordinates were included in idealised positions and subsequently refined 
freely.  Isotropic displacement parameters were refined freely.
;
_refine_ls_matrix_type full
_refine_ls_number_parameters 323
_refine_ls_number_reflns 5814
_refine_ls_number_restraints 0
_refine_ls_restrained_S_all 1.043
_refine_ls_restrained_S_obs 1.090
_refine_ls_R_factor_all 0.0609
_refine_ls_R_factor_obs 0.0369
_refine_ls_shift/esd_max 0.001
_refine_ls_shift/esd_mean 0.000
_refine_ls_structure_factor_coef Fsqd
_refine_ls_weighting_details 'w=1/[\s^2^(Fo^2^)+(0.0212P)^2^+0.4907P] where P=(Fo^2^+2Fc^2^)/3'
_refine_ls_weighting_scheme calc
_refine_ls_wR_factor_all 0.0919
_refine_ls_wR_factor_obs 0.0785
_reflns_number_observed 3978
_reflns_number_total 5814
_reflns_observed_criterion I>2sigma(I)
_cod_data_source_file b202098j.txt
_cod_data_source_block roger56
_cod_depositor_comments
;
The following automatic conversions were performed:
'_symmetry_cell_setting' value 'Monoclinic' changed to 'monoclinic'
according to '/home/saulius/struct/CIF-dictionaries/cif_core.dic'
dictionary named 'cif_core.dic' version 2.4.1 from 2010-06-29.

Automatic conversion script
Id: cif_fix_enum 1527 2010-12-29 10:47:43Z saulius 

The following automatic conversions were performed:

'_refine_ls_weighting_scheme' value 'calc
w=1/[\s^2^(Fo^2^)+(0.0212P)^2^+0.4907P] where P=(Fo^2^+2Fc^2^)/3' was
changed to 'calc'. New tag '_refine_ls_weighting_details' was
created. The value of the new tag was set to
'w=1/[\s^2^(Fo^2^)+(0.0212P)^2^+0.4907P] where P=(Fo^2^+2Fc^2^)/3'.

Automatic conversion script
Id: cif_fix_values 3143 2015-03-26 13:38:13Z robertas 
;
_cod_original_cell_volume 1997.8(3)
_cod_original_sg_symbol_H-M 'P 21 / n'
_cod_database_code 7011603

loop_
_symmetry_equiv_pos_as_xyz
'x, y, z'
'x+1/2, -y+1/2, z+1/2'
'-x, -y, -z'
'-x-1/2, y-1/2, -z-1/2'

loop_
_atom_site_aniso_label
_atom_site_aniso_U_11
_atom_site_aniso_U_22
_atom_site_aniso_U_33
_atom_site_aniso_U_23
_atom_site_aniso_U_13
_atom_site_aniso_U_12
V 0.0327(2) 0.0298(2) 0.0316(2) -0.00203(13) 0.00643(12) 0.00568(13)
S1 0.0341(3) 0.0470(3) 0.0567(3) 0.0013(3) 0.0143(2) -0.0022(2)
S2 0.0612(4) 0.0461(3) 0.0382(3) 0.0092(2) 0.0098(2) 0.0166(3)
S3 0.0459(3) 0.0441(3) 0.0444(3) -0.0099(2) 0.0007(2) 0.0002(2)
N4 0.0298(8) 0.0300(8) 0.0376(8) 0.0010(6) 0.0091(6) 0.0045(6)
C14 0.0410(11) 0.0336(10) 0.0518(13) 0.0064(9) 0.0023(10) -0.0038(9)
C41 0.0426(11) 0.0287(9) 0.0458(12) -0.0027(9) 0.0072(9) 0.0047(9)
C24 0.068(2) 0.0472(13) 0.0388(12) 0.0016(10) 0.0227(11) 0.0053(12)
C42 0.0451(12) 0.0427(12) 0.0512(13) 0.0017(10) 0.0244(10) 0.0062(10)
C34 0.0349(11) 0.0545(14) 0.0537(14) -0.0029(11) -0.0010(10) 0.0005(10)
C43 0.0317(10) 0.0418(11) 0.0523(13) 0.0023(10) 0.0017(9) 0.0069(9)
N5 0.0389(9) 0.0368(8) 0.0332(8) -0.0041(7) 0.0032(7) 0.0084(7)
N6 0.0391(9) 0.0366(9) 0.0332(8) -0.0024(7) 0.0040(7) 0.0112(7)
C6 0.0343(9) 0.0274(9) 0.0297(9) -0.0002(7) 0.0064(7) 0.0035(7)
C611 0.0327(9) 0.0293(9) 0.0320(9) 0.0030(7) 0.0072(7) 0.0055(7)
C612 0.0400(11) 0.0444(12) 0.0375(11) 0.0021(9) 0.0054(9) 0.0050(9)
C613 0.0389(12) 0.067(2) 0.0507(13) 0.0124(12) 0.0022(10) 0.0109(11)
C614 0.0445(13) 0.0530(14) 0.073(2) 0.0185(13) 0.0168(12) 0.0219(11)
C615 0.061(2) 0.0388(12) 0.067(2) -0.0018(11) 0.0208(13) 0.0183(11)
C616 0.0442(12) 0.0360(10) 0.0450(12) -0.0041(9) 0.0040(10) 0.0099(9)
C621 0.0376(10) 0.0267(9) 0.0329(9) -0.0018(7) 0.0038(8) 0.0074(7)
C622 0.0420(11) 0.0418(11) 0.0460(12) -0.0039(10) 0.0064(10) -0.0001(9)
C623 0.0448(13) 0.0457(13) 0.067(2) -0.0152(12) -0.0134(12) 0.0036(11)
C624 0.074(2) 0.0431(12) 0.0433(13) -0.0075(10) -0.0136(12) 0.0199(12)
C625 0.077(2) 0.064(2) 0.0333(12) 0.0062(11) 0.0050(12) 0.0198(14)
C626 0.0468(13) 0.0539(13) 0.0384(11) 0.0071(10) 0.0077(10) 0.0075(11)

loop_
_atom_site_label
_atom_site_type_symbol
_atom_site_fract_x
_atom_site_fract_y
_atom_site_fract_z
_atom_site_U_iso_or_equiv
_atom_site_thermal_displace_type
_atom_site_occupancy
_atom_site_calc_flag
_atom_site_refinement_flags
_atom_site_disorder_group
V V 0.18242(4) 0.40817(2) 0.15845(2) 0.03121(9) Uani 1 d . .
S1 S 0.35044(7) 0.52526(4) 0.13590(3) 0.04514(14) Uani 1 d . .
S2 S 0.18615(8) 0.36587(4) 0.28292(3) 0.04828(15) Uani 1 d . .
S3 S -0.04577(8) 0.36523(4) 0.06746(3) 0.04542(14) Uani 1 d . .
N4 N -0.0125(2) 0.50745(10) 0.18679(9) 0.0320(3) Uani 1 d . .
C14 C 0.2040(3) 0.61558(14) 0.15162(14) 0.0426(5) Uani 1 d . .
H14A H 0.2762(33) 0.6651(16) 0.1698(14) 0.056(7) Uiso 1 d . .
H14B H 0.1359(33) 0.6331(16) 0.1020(15) 0.055(7) Uiso 1 d . .
C41 C 0.0828(3) 0.59049(13) 0.20917(13) 0.0390(4) Uani 1 d . .
H41A H 0.1508(27) 0.5821(13) 0.2605(12) 0.034(5) Uiso 1 d . .
H41B H -0.0031(30) 0.6353(15) 0.2098(13) 0.047(6) Uiso 1 d . .
C24 C 0.0338(4) 0.4432(2) 0.31808(13) 0.0498(6) Uani 1 d . .
H24A H -0.0220(37) 0.4144(17) 0.3549(16) 0.066(8) Uiso 1 d . .
H24B H 0.1066(36) 0.4906(18) 0.3463(15) 0.068(8) Uiso 1 d . .
C42 C -0.1010(3) 0.4767(2) 0.25262(14) 0.0446(5) Uani 1 d . .
H42A H -0.1846(32) 0.4286(16) 0.2314(14) 0.054(7) Uiso 1 d . .
H42B H -0.1674(31) 0.5253(16) 0.2669(14) 0.053(7) Uiso 1 d . .
C34 C -0.2268(3) 0.4390(2) 0.0824(2) 0.0485(5) Uani 1 d . .
H34A H -0.2965(37) 0.4484(18) 0.0342(17) 0.068(8) Uiso 1 d . .
H34B H -0.3084(35) 0.4097(16) 0.1146(15) 0.058(7) Uiso 1 d . .
C43 C -0.1525(3) 0.52320(15) 0.11780(14) 0.0424(5) Uani 1 d . .
H43A H -0.0946(31) 0.5579(15) 0.0811(13) 0.047(6) Uiso 1 d . .
H43B H -0.2483(34) 0.5611(16) 0.1328(14) 0.056(7) Uiso 1 d . .
N5 N 0.3343(2) 0.33129(11) 0.14346(9) 0.0365(4) Uani 1 d . .
N6 N 0.4657(2) 0.27458(11) 0.14845(9) 0.0365(4) Uani 1 d . .
C6 C 0.4930(2) 0.22803(11) 0.08885(10) 0.0303(4) Uani 1 d . .
C611 C 0.6487(2) 0.16884(12) 0.09993(10) 0.0311(4) Uani 1 d . .
C612 C 0.7918(3) 0.18251(15) 0.15885(12) 0.0407(5) Uani 1 d . .
H612 H 0.7906(29) 0.2323(15) 0.1884(13) 0.044(6) Uiso 1 d . .
C613 C 0.9334(3) 0.1249(2) 0.17019(15) 0.0526(6) Uani 1 d . .
H613 H 1.0265(38) 0.1357(18) 0.2109(16) 0.073(9) Uiso 1 d . .
C614 C 0.9362(3) 0.0528(2) 0.1237(2) 0.0559(6) Uani 1 d . .
H614 H 1.0273(36) 0.0104(17) 0.1327(15) 0.065(8) Uiso 1 d . .
C615 C 0.7979(4) 0.0389(2) 0.0643(2) 0.0547(6) Uani 1 d . .
H615 H 0.7948(33) -0.0097(18) 0.0297(15) 0.063(8) Uiso 1 d . .
C616 C 0.6542(3) 0.09675(14) 0.05185(13) 0.0420(5) Uani 1 d . .
H616 H 0.5643(28) 0.0884(13) 0.0116(12) 0.033(5) Uiso 1 d . .
C621 C 0.3739(3) 0.22987(12) 0.01321(10) 0.0326(4) Uani 1 d . .
C622 C 0.1956(3) 0.20438(14) 0.00677(13) 0.0433(5) Uani 1 d . .
H622 H 0.1478(30) 0.1899(15) 0.0515(13) 0.048(7) Uiso 1 d . .
C623 C 0.0916(4) 0.1985(2) -0.0655(2) 0.0546(6) Uani 1 d . .
H623 H -0.0174(35) 0.1803(17) -0.0666(14) 0.057(8) Uiso 1 d . .
C624 C 0.1620(4) 0.2188(2) -0.13082(14) 0.0557(7) Uani 1 d . .
H624 H 0.0843(35) 0.2122(17) -0.1824(15) 0.069(8) Uiso 1 d . .
C625 C 0.3367(4) 0.2478(2) -0.12453(13) 0.0584(7) Uani 1 d . .
H625 H 0.3881(34) 0.2596(17) -0.1719(15) 0.064(8) Uiso 1 d . .
C626 C 0.4437(3) 0.2523(2) -0.05306(13) 0.0462(5) Uani 1 d . .
H626 H 0.5549(31) 0.2680(15) -0.0488(13) 0.047(7) Uiso 1 d . .

loop_
_atom_type_symbol
_atom_type_description
_atom_type_scat_dispersion_real
_atom_type_scat_dispersion_imag
_atom_type_scat_source
C C 0.0033 0.0016 'International Tables Vol C Tables 4.2.6.8 and 6.1.1.4'
H H 0.0000 0.0000 'International Tables Vol C Tables 4.2.6.8 and 6.1.1.4'
N N 0.0061 0.0033 'International Tables Vol C Tables 4.2.6.8 and 6.1.1.4'
S S 0.1246 0.1234 'International Tables Vol C Tables 4.2.6.8 and 6.1.1.4'
V V 0.3005 0.5294 'International Tables Vol C Tables 4.2.6.8 and 6.1.1.4'

loop_
_geom_angle_atom_site_label_1
_geom_angle_atom_site_label_2
_geom_angle_atom_site_label_3
_geom_angle
_geom_angle_site_symmetry_1
_geom_angle_site_symmetry_3
_geom_angle_publ_flag
N5 V N4 176.08(7) . . ?
N5 V S3 98.46(6) . . ?
N4 V S3 84.26(5) . . ?
N5 V S1 96.79(6) . . ?
N4 V S1 84.24(4) . . ?
S3 V S1 119.62(3) . . ?
N5 V S2 92.22(6) . . ?
N4 V S2 83.97(4) . . ?
S3 V S2 119.41(3) . . ?
S1 V S2 117.90(3) . . ?
C14 S1 V 102.20(7) . . ?
C24 S2 V 102.74(8) . . ?
C34 S3 V 102.93(8) . . ?
C41 N4 C42 108.8(2) . . ?
C41 N4 C43 109.1(2) . . ?
C42 N4 C43 109.3(2) . . ?
C41 N4 V 109.77(11) . . ?
C42 N4 V 110.00(12) . . ?
C43 N4 V 109.82(12) . . ?
C41 C14 S1 110.38(15) . . ?
C41 C14 H14A 110.5(15) . . ?
S1 C14 H14A 109.1(15) . . ?
C41 C14 H14B 112.0(14) . . ?
S1 C14 H14B 108.9(14) . . ?
H14A C14 H14B 105.8(20) . . ?
N4 C41 C14 111.1(2) . . ?
N4 C41 H41A 107.2(12) . . ?
C14 C41 H41A 111.3(12) . . ?
N4 C41 H41B 108.9(14) . . ?
C14 C41 H41B 107.8(13) . . ?
H41A C41 H41B 110.5(18) . . ?
C42 C24 S2 110.7(2) . . ?
C42 C24 H24A 111.4(17) . . ?
S2 C24 H24A 107.2(16) . . ?
C42 C24 H24B 112.7(16) . . ?
S2 C24 H24B 108.5(16) . . ?
H24A C24 H24B 106.1(22) . . ?
N4 C42 C24 111.6(2) . . ?
N4 C42 H42A 106.0(14) . . ?
C24 C42 H42A 110.2(14) . . ?
N4 C42 H42B 105.5(14) . . ?
C24 C42 H42B 112.9(14) . . ?
H42A C42 H42B 110.4(19) . . ?
C43 C34 S3 110.7(2) . . ?
C43 C34 H34A 111.2(17) . . ?
S3 C34 H34A 107.3(17) . . ?
C43 C34 H34B 112.1(14) . . ?
S3 C34 H34B 109.7(14) . . ?
H34A C34 H34B 105.6(22) . . ?
N4 C43 C34 111.5(2) . . ?
N4 C43 H43A 106.6(13) . . ?
C34 C43 H43A 111.7(13) . . ?
N4 C43 H43B 109.5(14) . . ?
C34 C43 H43B 111.9(14) . . ?
H43A C43 H43B 105.4(19) . . ?
N6 N5 V 167.00(14) . . ?
C6 N6 N5 121.2(2) . . ?
N6 C6 C611 116.8(2) . . ?
N6 C6 C621 123.8(2) . . ?
C611 C6 C621 119.4(2) . . ?
C612 C611 C616 118.5(2) . . ?
C612 C611 C6 121.1(2) . . ?
C616 C611 C6 120.4(2) . . ?
C613 C612 C611 120.4(2) . . ?
C613 C612 H612 121.6(14) . . ?
C611 C612 H612 117.9(14) . . ?
C614 C613 C612 120.9(2) . . ?
C614 C613 H613 121.1(17) . . ?
C612 C613 H613 118.0(17) . . ?
C615 C614 C613 119.7(2) . . ?
C615 C614 H614 118.0(16) . . ?
C613 C614 H614 122.2(16) . . ?
C614 C615 C616 120.2(2) . . ?
C614 C615 H615 122.8(15) . . ?
C616 C615 H615 117.0(16) . . ?
C615 C616 C611 120.4(2) . . ?
C615 C616 H616 120.1(13) . . ?
C611 C616 H616 119.5(13) . . ?
C622 C621 C626 119.1(2) . . ?
C622 C621 C6 120.9(2) . . ?
C626 C621 C6 119.8(2) . . ?
C623 C622 C621 119.9(2) . . ?
C623 C622 H622 120.7(14) . . ?
C621 C622 H622 119.3(14) . . ?
C624 C623 C622 120.7(2) . . ?
C624 C623 H623 122.9(17) . . ?
C622 C623 H623 116.4(17) . . ?
C623 C624 C625 119.6(2) . . ?
C623 C624 H624 118.8(15) . . ?
C625 C624 H624 121.6(15) . . ?
C624 C625 C626 120.5(2) . . ?
C624 C625 H625 119.0(15) . . ?
C626 C625 H625 120.2(15) . . ?
C625 C626 C621 120.1(2) . . ?
C625 C626 H626 121.1(16) . . ?
C621 C626 H626 118.8(16) . . ?

loop_
_geom_bond_atom_site_label_1
_geom_bond_atom_site_label_2
_geom_bond_distance
_geom_bond_site_symmetry_2
_geom_bond_publ_flag
V N5 1.691(2) . ?
V N4 2.2229(15) . ?
V S3 2.2562(7) . ?
V S1 2.2665(6) . ?
V S2 2.2679(7) . ?
S1 C14 1.818(2) . ?
S2 C24 1.821(2) . ?
S3 C34 1.821(2) . ?
N4 C41 1.486(3) . ?
N4 C42 1.492(2) . ?
N4 C43 1.497(3) . ?
C14 C41 1.507(3) . ?
C14 H14A 0.96(3) . ?
C14 H14B 0.98(2) . ?
C41 H41A 0.97(2) . ?
C41 H41B 0.95(2) . ?
C24 C42 1.501(3) . ?
C24 H24A 0.93(3) . ?
C24 H24B 1.00(3) . ?
C42 H42A 1.00(2) . ?
C42 H42B 0.95(2) . ?
C34 C43 1.504(3) . ?
C34 H34A 0.93(3) . ?
C34 H34B 1.00(3) . ?
C43 H43A 0.98(2) . ?
C43 H43B 0.99(2) . ?
N5 N6 1.311(2) . ?
N6 C6 1.306(2) . ?
C6 C611 1.473(2) . ?
C6 C621 1.482(3) . ?
C611 C612 1.389(3) . ?
C611 C616 1.394(3) . ?
C612 C613 1.376(3) . ?
C612 H612 0.92(2) . ?
C613 C614 1.375(4) . ?
C613 H613 0.94(3) . ?
C614 C615 1.372(4) . ?
C614 H614 0.94(3) . ?
C615 C616 1.390(3) . ?
C615 H615 0.96(3) . ?
C616 H616 0.91(2) . ?
C621 C622 1.386(3) . ?
C621 C626 1.386(3) . ?
C622 C623 1.386(3) . ?
C622 H622 0.94(2) . ?
C623 C624 1.367(4) . ?
C623 H623 0.86(3) . ?
C624 C625 1.377(4) . ?
C624 H624 1.00(3) . ?
C625 C626 1.382(3) . ?
C625 H625 0.98(3) . ?
C626 H626 0.86(2) . ?

loop_
_geom_torsion_atom_site_label_1
_geom_torsion_atom_site_label_2
_geom_torsion_atom_site_label_3
_geom_torsion_atom_site_label_4
_geom_torsion
_geom_torsion_site_symmetry_1
_geom_torsion_site_symmetry_2
_geom_torsion_site_symmetry_3
_geom_torsion_site_symmetry_4
_geom_torsion_publ_flag
V S1 C14 C41 28.8(2) . . . . ?
S1 C14 C41 N4 -51.9(2) . . . . ?
C14 C41 N4 V 48.5(2) . . . . ?
V S2 C24 C42 26.5(2) . . . . ?
S2 C24 C42 N4 -49.8(2) . . . . ?
C24 C42 N4 V 48.2(2) . . . . ?
V S3 C34 C43 26.4(2) . . . . ?
S3 C34 C43 N4 -49.5(2) . . . . ?
C34 C43 N4 V 47.8(2) . . . . ?
V N5 N6 C6 179.1(6) . . . . ?
